data_7042872
loop_
_publ_author_name
'Wang, Yuzhong'
'Hickox, Hunter P.'
'Wei, Pingrong'
'Robinson, Gregory H.'

_publ_section_title
;
 C4-Ferrocenylsilyl-bridged and -substituted N-heterocyclic carbenes:
 complexation of germanium chloride.
;
_journal_issue 17
_journal_name_full 'Dalton transactions (Cambridge, England : 2003)'
_journal_page_first 5508
_journal_page_last 5512
_journal_paper_doi 10.1039/c7dt00066a
_journal_volume 46
_journal_year 2017
_chemical_formula_sum 'C37 H43 Cl Fe N2 Si'
_chemical_formula_weight 635.12
_space_group_crystal_system monoclinic
_space_group_IT_number 14
_space_group_name_Hall '-P 2yn'
_space_group_name_H-M_alt 'P 1 21/n 1'
_symmetry_space_group_name_Hall '-P 2yn'
_symmetry_space_group_name_H-M 'P 1 21/n 1'
_atom_sites_solution_hydrogens geom
_audit_creation_method SHELXL-2014/7
_audit_update_record
;
2017-01-02 deposited with the CCDC.
2017-02-17 downloaded from the CCDC.
;
_cell_angle_alpha 90
_cell_angle_beta 112.148(2)
_cell_angle_gamma 90
_cell_formula_units_Z 8
_cell_length_a 18.7276(13)
_cell_length_b 18.1214(12)
_cell_length_c 21.7095(15)
_cell_measurement_reflns_used 9917
_cell_measurement_temperature 297(2)
_cell_measurement_theta_max 21.73
_cell_measurement_theta_min 2.23
_cell_volume 6823.9(8)
_computing_cell_refinement 'Bruker SAINT'
_computing_data_collection 'Bruker APEX3'
_computing_data_reduction 'Bruker SAINT'
_computing_molecular_graphics 'Bruker SHELXTL'
_computing_publication_material 'Bruker SHELXTL'
_computing_structure_refinement 'SHELXL-2014/7 (Sheldrick, 2014)'
_computing_structure_solution 'SHELXS-97 (Sheldrick 2008)'
_diffrn_ambient_temperature 297(2)
_diffrn_measured_fraction_theta_full 0.999
_diffrn_measured_fraction_theta_max 0.999
_diffrn_measurement_device_type 'Bruker D8 Quest PHOTON 100 CMOS'
_diffrn_measurement_method 'Phi\Omega scans'
_diffrn_radiation_type MoK\a
_diffrn_radiation_wavelength 0.71073
_diffrn_reflns_av_R_equivalents 0.2246
_diffrn_reflns_av_unetI/netI 0.1069
_diffrn_reflns_Laue_measured_fraction_full 0.999
_diffrn_reflns_Laue_measured_fraction_max 0.999
_diffrn_reflns_limit_h_max 23
_diffrn_reflns_limit_h_min -22
_diffrn_reflns_limit_k_max 22
_diffrn_reflns_limit_k_min -22
_diffrn_reflns_limit_l_max 26
_diffrn_reflns_limit_l_min -26
_diffrn_reflns_number 224402
_diffrn_reflns_point_group_measured_fraction_full 0.999
_diffrn_reflns_point_group_measured_fraction_max 0.999
_diffrn_reflns_theta_full 25.242
_diffrn_reflns_theta_max 26.022
_diffrn_reflns_theta_min 2.026
_diffrn_source Imus
_exptl_absorpt_coefficient_mu 0.583
_exptl_absorpt_correction_T_max 0.7454
_exptl_absorpt_correction_T_min 0.6347
_exptl_absorpt_correction_type multi-scan
_exptl_absorpt_process_details 'BRUKER SADABS'
_exptl_crystal_colour orange
_exptl_crystal_density_diffrn 1.236
_exptl_crystal_description plate
_exptl_crystal_F_000 2688
_exptl_crystal_size_max 0.300
_exptl_crystal_size_mid 0.260
_exptl_crystal_size_min 0.060
_refine_diff_density_max 0.469
_refine_diff_density_min -0.462
_refine_diff_density_rms 0.063
_refine_ls_extinction_method none
_refine_ls_goodness_of_fit_ref 1.049
_refine_ls_hydrogen_treatment constr
_refine_ls_matrix_type full
_refine_ls_number_parameters 813
_refine_ls_number_reflns 13426
_refine_ls_number_restraints 165
_refine_ls_restrained_S_all 1.044
_refine_ls_R_factor_all 0.1661
_refine_ls_R_factor_gt 0.0766
_refine_ls_shift/su_max 0.001
_refine_ls_shift/su_mean 0.000
_refine_ls_structure_factor_coef Fsqd
_refine_ls_weighting_details 'w=1/[\s^2^(Fo^2^)+(0.0536P)^2^+9.1638P] where P=(Fo^2^+2Fc^2^)/3'
_refine_ls_weighting_scheme calc
_refine_ls_wR_factor_gt 0.1372
_refine_ls_wR_factor_ref 0.1667
_reflns_Friedel_coverage 0.000
_reflns_number_gt 7397
_reflns_number_total 13426
_reflns_threshold_expression 'I > 2\s(I)'
_cod_data_source_file c7dt00066a2.cif
_cod_data_source_block j1_a
_cod_database_code 7042872
_shelx_shelxl_version_number 2014/7
_shelx_space_group_comment
;
The symmetry employed for this shelxl refinement is uniquely defined
by the following loop, which should always be used as a source of
symmetry information in preference to the above space-group names.
They are only intended as comments.
;
_shelx_estimated_absorpt_t_min 0.845
_shelx_estimated_absorpt_t_max 0.966

loop_
_space_group_symop_operation_xyz
'x, y, z'
'-x+1/2, y+1/2, -z+1/2'
'-x, -y, -z'
'x-1/2, -y-1/2, z-1/2'

loop_
_atom_site_label
_atom_site_type_symbol
_atom_site_fract_x
_atom_site_fract_y
_atom_site_fract_z
_atom_site_U_iso_or_equiv
_atom_site_adp_type
_atom_site_occupancy
_atom_site_site_symmetry_order
_atom_site_calc_flag
_atom_site_refinement_flags_posn
_atom_site_refinement_flags_adp
_atom_site_refinement_flags_occupancy
_atom_site_disorder_assembly
_atom_site_disorder_group
Si1 Si 0.67701(6) 0.62444(6) 0.63378(6) 0.0307(3) Uani 1 1 d . . . . .
Si2 Si 0.68895(8) 0.37667(7) 0.12652(7) 0.0435(3) Uani 1 1 d . . . . .
Fe1 Fe 0.70764(4) 0.50173(3) 0.58523(3) 0.03761(18) Uani 1 1 d . . . . .
Fe2 Fe 0.73460(4) 0.26103(4) 0.07896(4) 0.0547(2) Uani 1 1 d . . . . .
Cl1 Cl 0.59714(7) 0.69572(6) 0.57141(6) 0.0527(3) Uani 1 1 d . . . . .
Cl2 Cl 0.61096(9) 0.44628(8) 0.06023(7) 0.0766(4) Uani 1 1 d . . . . .
N1 N 0.74356(19) 0.65700(17) 0.82884(16) 0.0323(8) Uani 1 1 d . . . . .
N2 N 0.73958(18) 0.72579(16) 0.74911(16) 0.0278(8) Uani 1 1 d . . . . .
N3 N 0.73152(19) 0.40336(18) 0.31980(17) 0.0352(9) Uani 1 1 d . . . . .
N4 N 0.7358(2) 0.47507(18) 0.24428(19) 0.0366(9) Uani 1 1 d . . . . .
C1 C 0.7589(2) 0.7275(2) 0.8160(2) 0.0335(10) Uani 1 1 d . . . . .
C2 C 0.7154(2) 0.6148(2) 0.7723(2) 0.0337(10) Uani 1 1 d . . . . .
H2 H 0.7012 0.5654 0.7703 0.040 Uiso 1 1 calc R U . . .
C3 C 0.7119(2) 0.6571(2) 0.72047(19) 0.0283(9) Uani 1 1 d . . . . .
C4 C 0.7461(2) 0.7896(2) 0.7117(2) 0.0330(10) Uani 1 1 d . . . . .
C5 C 0.6862(3) 0.8402(2) 0.6906(2) 0.0415(11) Uani 1 1 d . . . . .
C6 C 0.6956(3) 0.9016(3) 0.6556(3) 0.0596(15) Uani 1 1 d . . . . .
H6 H 0.6569 0.9370 0.6412 0.071 Uiso 1 1 calc R U . . .
C7 C 0.7605(4) 0.9104(3) 0.6423(3) 0.0684(16) Uani 1 1 d . . . . .
H7 H 0.7653 0.9516 0.6186 0.082 Uiso 1 1 calc R U . . .
C8 C 0.8179(3) 0.8605(3) 0.6630(3) 0.0639(15) Uani 1 1 d . . . . .
H8 H 0.8618 0.8680 0.6535 0.077 Uiso 1 1 calc R U . . .
C9 C 0.8129(3) 0.7977(2) 0.6983(2) 0.0445(12) Uani 1 1 d . . . . .
C10 C 0.8794(3) 0.7443(3) 0.7233(3) 0.0611(15) Uani 1 1 d . . . . .
H10 H 0.8591 0.6977 0.7329 0.073 Uiso 1 1 calc R U . . .
C11 C 0.9163(4) 0.7275(3) 0.6736(4) 0.095(2) Uani 1 1 d . . . . .
H11A H 0.9580 0.6933 0.6928 0.142 Uiso 1 1 calc R U . . .
H11B H 0.8786 0.7063 0.6342 0.142 Uiso 1 1 calc R U . . .
H11C H 0.9357 0.7723 0.6622 0.142 Uiso 1 1 calc R U . . .
C12 C 0.9391(3) 0.7722(4) 0.7887(3) 0.099(2) Uani 1 1 d . . . . .
H12A H 0.9813 0.7380 0.8045 0.149 Uiso 1 1 calc R U . . .
H12B H 0.9578 0.8196 0.7818 0.149 Uiso 1 1 calc R U . . .
H12C H 0.9158 0.7766 0.8211 0.149 Uiso 1 1 calc R U . . .
C13 C 0.6141(3) 0.8301(3) 0.7051(3) 0.0534(13) Uani 1 1 d . . . . .
H13 H 0.6080 0.7770 0.7100 0.064 Uiso 1 1 calc R U . . .
C14 C 0.5408(3) 0.8567(3) 0.6483(3) 0.0787(18) Uani 1 1 d . . . . .
H14A H 0.5373 0.8335 0.6075 0.118 Uiso 1 1 calc R U . . .
H14B H 0.4964 0.8439 0.6580 0.118 Uiso 1 1 calc R U . . .
H14C H 0.5429 0.9092 0.6438 0.118 Uiso 1 1 calc R U . . .
C15 C 0.6210(3) 0.8658(3) 0.7700(3) 0.0767(18) Uani 1 1 d . . . . .
H15A H 0.5741 0.8582 0.7774 0.115 Uiso 1 1 calc R U . . .
H15B H 0.6633 0.8441 0.8057 0.115 Uiso 1 1 calc R U . . .
H15C H 0.6299 0.9178 0.7680 0.115 Uiso 1 1 calc R U . . .
C16 C 0.7594(3) 0.6269(2) 0.8943(2) 0.0440(12) Uani 1 1 d . . . . .
C17 C 0.8365(3) 0.6137(3) 0.9355(2) 0.0561(14) Uani 1 1 d . . . . .
C18 C 0.8494(5) 0.5809(3) 0.9963(3) 0.094(2) Uani 1 1 d . . . . .
H18 H 0.8996 0.5718 1.0256 0.113 Uiso 1 1 calc R U . . .
C19 C 0.7883(7) 0.5618(4) 1.0135(3) 0.122(4) Uani 1 1 d . . . . .
H19 H 0.7980 0.5385 1.0540 0.146 Uiso 1 1 calc R U . . .
C20 C 0.7141(5) 0.5758(4) 0.9728(4) 0.098(3) Uani 1 1 d . . . . .
H20 H 0.6744 0.5631 0.9867 0.118 Uiso 1 1 calc R U . . .
C21 C 0.6964(4) 0.6088(3) 0.9111(3) 0.0610(15) Uani 1 1 d D . . . .
C22 C 0.6145(9) 0.6275(17) 0.8640(15) 0.072(6) Uani 0.51(6) 1 d D U P A 1
H22 H 0.6127 0.6576 0.8259 0.086 Uiso 0.51(6) 1 calc R U P A 1
C23 C 0.5780(19) 0.5516(15) 0.8443(18) 0.073(6) Uani 0.51(6) 1 d D U P A 1
H23A H 0.5255 0.5571 0.8141 0.110 Uiso 0.51(6) 1 calc R U P A 1
H23B H 0.6061 0.5242 0.8230 0.110 Uiso 0.51(6) 1 calc R U P A 1
H23C H 0.5795 0.5257 0.8833 0.110 Uiso 0.51(6) 1 calc R U P A 1
C24 C 0.576(2) 0.665(2) 0.908(2) 0.162(10) Uani 0.51(6) 1 d D U P A 1
H24A H 0.5235 0.6784 0.8811 0.243 Uiso 0.51(6) 1 calc R U P A 1
H24B H 0.5755 0.6318 0.9424 0.243 Uiso 0.51(6) 1 calc R U P A 1
H24C H 0.6038 0.7090 0.9282 0.243 Uiso 0.51(6) 1 calc R U P A 1
C22' C 0.6136(9) 0.6201(17) 0.8695(19) 0.073(7) Uani 0.49(6) 1 d D U P A 2
H22' H 0.6159 0.6331 0.8265 0.087 Uiso 0.49(6) 1 calc R U P A 2
C23' C 0.552(3) 0.559(2) 0.850(2) 0.107(9) Uani 0.49(6) 1 d D U P A 2
H23D H 0.5033 0.5799 0.8229 0.161 Uiso 0.49(6) 1 calc R U P A 2
H23E H 0.5663 0.5219 0.8249 0.161 Uiso 0.49(6) 1 calc R U P A 2
H23F H 0.5493 0.5377 0.8891 0.161 Uiso 0.49(6) 1 calc R U P A 2
C24' C 0.576(3) 0.690(2) 0.8854(19) 0.157(11) Uani 0.49(6) 1 d D U P A 2
H24D H 0.5226 0.6927 0.8561 0.235 Uiso 0.49(6) 1 calc R U P A 2
H24E H 0.5792 0.6882 0.9307 0.235 Uiso 0.49(6) 1 calc R U P A 2
H24F H 0.6023 0.7334 0.8794 0.235 Uiso 0.49(6) 1 calc R U P A 2
C25 C 0.9024(3) 0.6361(3) 0.9164(3) 0.0612(15) Uani 1 1 d . . . . .
H25 H 0.8816 0.6465 0.8686 0.073 Uiso 1 1 calc R U . . .
C26 C 0.9387(4) 0.7058(4) 0.9520(3) 0.101(2) Uani 1 1 d . . . . .
H26A H 0.9808 0.7195 0.9394 0.152 Uiso 1 1 calc R U . . .
H26B H 0.9011 0.7446 0.9402 0.152 Uiso 1 1 calc R U . . .
H26C H 0.9575 0.6977 0.9991 0.152 Uiso 1 1 calc R U . . .
C27 C 0.9630(5) 0.5773(4) 0.9294(6) 0.167(4) Uani 1 1 d . . . . .
H27A H 1.0035 0.5949 0.9162 0.250 Uiso 1 1 calc R U . . .
H27B H 0.9839 0.5655 0.9760 0.250 Uiso 1 1 calc R U . . .
H27C H 0.9404 0.5339 0.9043 0.250 Uiso 1 1 calc R U . . .
C28 C 0.6332(2) 0.5310(2) 0.6264(2) 0.0322(10) Uani 1 1 d . . . . .
C29 C 0.6776(3) 0.4698(2) 0.6607(2) 0.0403(11) Uani 1 1 d . . . . .
H29 H 0.7101 0.4697 0.7054 0.048 Uiso 1 1 calc R U . . .
C30 C 0.6654(3) 0.4092(2) 0.6174(2) 0.0483(12) Uani 1 1 d . . . . .
H30 H 0.6881 0.3629 0.6281 0.058 Uiso 1 1 calc R U . . .
C31 C 0.6128(3) 0.4315(2) 0.5551(3) 0.0516(13) Uani 1 1 d . . . . .
H31 H 0.5943 0.4024 0.5170 0.062 Uiso 1 1 calc R U . . .
C32 C 0.5927(2) 0.5057(2) 0.5600(2) 0.0453(12) Uani 1 1 d . . . . .
H32 H 0.5585 0.5336 0.5255 0.054 Uiso 1 1 calc R U . . .
C33 C 0.7512(2) 0.6044(2) 0.5980(2) 0.0376(11) Uani 1 1 d . . . . .
C34 C 0.7247(3) 0.5840(3) 0.5291(2) 0.0492(12) Uani 1 1 d . . . . .
H34 H 0.6865 0.6083 0.4943 0.059 Uiso 1 1 calc R U . . .
C35 C 0.7660(3) 0.5211(3) 0.5227(3) 0.0593(14) Uani 1 1 d . . . . .
H35 H 0.7595 0.4971 0.4830 0.071 Uiso 1 1 calc R U . . .
C36 C 0.8187(3) 0.5009(3) 0.5862(3) 0.0601(14) Uani 1 1 d . . . . .
H36 H 0.8529 0.4615 0.5961 0.072 Uiso 1 1 calc R U . . .
C37 C 0.8097(3) 0.5521(3) 0.6322(3) 0.0479(12) Uani 1 1 d . . . . .
H37 H 0.8377 0.5517 0.6778 0.057 Uiso 1 1 calc R U . . .
C38 C 0.7479(2) 0.4753(2) 0.3100(2) 0.0389(11) Uani 1 1 d . . . . .
C39 C 0.7099(3) 0.3624(2) 0.2626(2) 0.0402(11) Uani 1 1 d . . . . .
H39 H 0.6961 0.3128 0.2586 0.048 Uiso 1 1 calc R U . . .
C40 C 0.7119(2) 0.4064(2) 0.2134(2) 0.0383(11) Uani 1 1 d . . . . .
C41 C 0.7516(3) 0.5398(2) 0.2129(2) 0.0398(11) Uani 1 1 d . . . . .
C42 C 0.8265(3) 0.5511(2) 0.2171(2) 0.0469(12) Uani 1 1 d . . . . .
C43 C 0.8406(3) 0.6146(3) 0.1873(3) 0.0647(15) Uani 1 1 d . . . . .
H43 H 0.8903 0.6240 0.1892 0.078 Uiso 1 1 calc R U . . .
C44 C 0.7834(4) 0.6627(3) 0.1555(3) 0.0698(17) Uani 1 1 d . . . . .
H44 H 0.7941 0.7045 0.1357 0.084 Uiso 1 1 calc R U . . .
C45 C 0.7099(3) 0.6506(3) 0.1520(3) 0.0655(16) Uani 1 1 d . . . . .
H45 H 0.6714 0.6844 0.1298 0.079 Uiso 1 1 calc R U . . .
C46 C 0.6918(3) 0.5890(2) 0.1810(3) 0.0492(13) Uani 1 1 d . . . . .
C47 C 0.6114(3) 0.5779(3) 0.1817(3) 0.0630(15) Uani 1 1 d . . . . .
H47 H 0.6030 0.5248 0.1838 0.076 Uiso 1 1 calc R U . . .
C48 C 0.5467(3) 0.6083(3) 0.1189(3) 0.086(2) Uani 1 1 d . . . . .
H48A H 0.4976 0.5998 0.1221 0.129 Uiso 1 1 calc R U . . .
H48B H 0.5540 0.6603 0.1153 0.129 Uiso 1 1 calc R U . . .
H48C H 0.5482 0.5837 0.0803 0.129 Uiso 1 1 calc R U . . .
C49 C 0.6079(4) 0.6128(4) 0.2442(4) 0.095(2) Uani 1 1 d . . . . .
H49A H 0.5574 0.6060 0.2448 0.142 Uiso 1 1 calc R U . . .
H49B H 0.6454 0.5899 0.2826 0.142 Uiso 1 1 calc R U . . .
H49C H 0.6188 0.6646 0.2445 0.142 Uiso 1 1 calc R U . . .
C50 C 0.8919(3) 0.4992(3) 0.2548(3) 0.0673(16) Uani 1 1 d . . . . .
H50 H 0.8691 0.4537 0.2635 0.081 Uiso 1 1 calc R U . . .
C51 C 0.9415(4) 0.5332(4) 0.3223(3) 0.100(2) Uani 1 1 d . . . . .
H51A H 0.9828 0.5002 0.3459 0.150 Uiso 1 1 calc R U . . .
H51B H 0.9624 0.5794 0.3153 0.150 Uiso 1 1 calc R U . . .
H51C H 0.9101 0.5414 0.3479 0.150 Uiso 1 1 calc R U . . .
C52 C 0.9411(3) 0.4787(3) 0.2155(4) 0.085(2) Uani 1 1 d . . . . .
H52A H 0.9815 0.4459 0.2414 0.127 Uiso 1 1 calc R U . . .
H52B H 0.9096 0.4547 0.1749 0.127 Uiso 1 1 calc R U . . .
H52C H 0.9633 0.5225 0.2053 0.127 Uiso 1 1 calc R U . . .
C53 C 0.7344(3) 0.3738(2) 0.3818(2) 0.0358(10) Uani 1 1 d . . . . .
C54 C 0.8067(3) 0.3595(2) 0.4322(3) 0.0485(12) Uani 1 1 d D . . . .
C55 C 0.8057(4) 0.3250(3) 0.4887(3) 0.0646(15) Uani 1 1 d . . . . .
H55 H 0.8522 0.3153 0.5235 0.078 Uiso 1 1 calc R U . . .
C56 C 0.7378(4) 0.3046(3) 0.4947(3) 0.0701(17) Uani 1 1 d . . . . .
H56 H 0.7390 0.2795 0.5325 0.084 Uiso 1 1 calc R U . . .
C57 C 0.6685(3) 0.3211(3) 0.4456(3) 0.0561(14) Uani 1 1 d . . . . .
H57 H 0.6230 0.3080 0.4506 0.067 Uiso 1 1 calc R U . . .
C58 C 0.6653(3) 0.3572(2) 0.3884(2) 0.0406(11) Uani 1 1 d . . . . .
C59 C 0.5891(3) 0.3820(3) 0.3368(3) 0.0603(14) Uani 1 1 d . . . . .
H59 H 0.5984 0.3952 0.2967 0.072 Uiso 1 1 calc R U . . .
C60 C 0.5614(4) 0.4506(5) 0.3601(3) 0.129(3) Uani 1 1 d . . . . .
H60A H 0.5130 0.4658 0.3271 0.194 Uiso 1 1 calc R U . . .
H60B H 0.5548 0.4405 0.4011 0.194 Uiso 1 1 calc R U . . .
H60C H 0.5986 0.4893 0.3671 0.194 Uiso 1 1 calc R U . . .
C61 C 0.5286(4) 0.3221(5) 0.3175(5) 0.168(5) Uani 1 1 d . . . . .
H61A H 0.4817 0.3408 0.2848 0.253 Uiso 1 1 calc R U . . .
H61B H 0.5464 0.2809 0.2993 0.253 Uiso 1 1 calc R U . . .
H61C H 0.5194 0.3064 0.3561 0.253 Uiso 1 1 calc R U . . .
C62 C 0.8814(5) 0.3846(5) 0.4268(6) 0.061(3) Uani 0.801(18) 1 d D U P B 1
H62 H 0.8694 0.4286 0.3985 0.073 Uiso 0.801(18) 1 calc R U P B 1
C63 C 0.9122(6) 0.3271(6) 0.3927(7) 0.097(4) Uani 0.801(18) 1 d D U P B 1
H63A H 0.9594 0.3445 0.3900 0.146 Uiso 0.801(18) 1 calc R U P B 1
H63B H 0.9219 0.2820 0.4177 0.146 Uiso 0.801(18) 1 calc R U P B 1
H63C H 0.8750 0.3183 0.3487 0.146 Uiso 0.801(18) 1 calc R U P B 1
C64 C 0.9445(6) 0.4060(9) 0.4921(6) 0.110(4) Uani 0.801(18) 1 d D U P B 1
H64A H 0.9895 0.4211 0.4843 0.165 Uiso 0.801(18) 1 calc R U P B 1
H64B H 0.9271 0.4460 0.5118 0.165 Uiso 0.801(18) 1 calc R U P B 1
H64C H 0.9571 0.3644 0.5217 0.165 Uiso 0.801(18) 1 calc R U P B 1
C62' C 0.8796(13) 0.3734(17) 0.4201(19) 0.056(11) Uani 0.199(18) 1 d D U P B 2
H62' H 0.8684 0.3805 0.3726 0.067 Uiso 0.199(18) 1 calc R U P B 2
C63' C 0.9386(19) 0.3119(17) 0.448(3) 0.105(14) Uani 0.199(18) 1 d D U P B 2
H63D H 0.9194 0.2670 0.4244 0.158 Uiso 0.199(18) 1 calc R U P B 2
H63E H 0.9861 0.3253 0.4440 0.158 Uiso 0.199(18) 1 calc R U P B 2
H63F H 0.9475 0.3048 0.4945 0.158 Uiso 0.199(18) 1 calc R U P B 2
C64' C 0.912(2) 0.4440(17) 0.459(2) 0.069(10) Uani 0.199(18) 1 d D U P B 2
H64D H 0.9590 0.4571 0.4542 0.103 Uiso 0.199(18) 1 calc R U P B 2
H64E H 0.8750 0.4832 0.4424 0.103 Uiso 0.199(18) 1 calc R U P B 2
H64F H 0.9216 0.4360 0.5053 0.103 Uiso 0.199(18) 1 calc R U P B 2
C65 C 0.6496(3) 0.2813(2) 0.1106(2) 0.0469(12) Uani 1 1 d . . . . .
C66 C 0.6941(3) 0.2205(3) 0.1454(3) 0.0611(15) Uani 1 1 d . . . . .
H66 H 0.7211 0.2189 0.1911 0.073 Uiso 1 1 calc R U . . .
C67 C 0.6917(4) 0.1625(3) 0.1008(3) 0.0730(17) Uani 1 1 d . . . . .
H67 H 0.7161 0.1169 0.1122 0.088 Uiso 1 1 calc R U . . .
C68 C 0.6459(3) 0.1863(3) 0.0366(3) 0.0681(16) Uani 1 1 d . . . . .
H68 H 0.6351 0.1596 -0.0025 0.082 Uiso 1 1 calc R U . . .
C69 C 0.6190(3) 0.2580(3) 0.0415(3) 0.0631(15) Uani 1 1 d . . . . .
H69 H 0.5866 0.2860 0.0060 0.076 Uiso 1 1 calc R U . . .
C70 C 0.7728(3) 0.3653(3) 0.1017(3) 0.0563(14) Uani 1 1 d . . . . .
C71 C 0.7564(4) 0.3497(3) 0.0327(3) 0.0744(17) Uani 1 1 d . . . . .
H71 H 0.7205 0.3747 -0.0030 0.089 Uiso 1 1 calc R U . . .
C72 C 0.8027(4) 0.2914(4) 0.0274(4) 0.095(2) Uani 1 1 d . . . . .
H72 H 0.8025 0.2712 -0.0120 0.114 Uiso 1 1 calc R U . . .
C73 C 0.8490(4) 0.2686(4) 0.0912(4) 0.095(2) Uani 1 1 d . . . . .
H73 H 0.8855 0.2311 0.1019 0.114 Uiso 1 1 calc R U . . .
C74 C 0.8304(3) 0.3134(3) 0.1375(3) 0.0732(17) Uani 1 1 d . . . . .
H74 H 0.8525 0.3092 0.1836 0.088 Uiso 1 1 calc R U . . .

loop_
_atom_site_aniso_label
_atom_site_aniso_U_11
_atom_site_aniso_U_22
_atom_site_aniso_U_33
_atom_site_aniso_U_23
_atom_site_aniso_U_13
_atom_site_aniso_U_12
Si1 0.0351(7) 0.0288(6) 0.0278(6) -0.0013(5) 0.0113(5) 0.0000(5)
Si2 0.0558(8) 0.0393(7) 0.0439(8) -0.0028(6) 0.0286(7) -0.0044(6)
Fe1 0.0425(4) 0.0343(3) 0.0371(4) -0.0035(3) 0.0162(3) 0.0031(3)
Fe2 0.0555(5) 0.0546(5) 0.0594(5) -0.0150(4) 0.0279(4) -0.0039(4)
Cl1 0.0593(8) 0.0481(7) 0.0442(7) 0.0086(6) 0.0122(6) 0.0185(6)
Cl2 0.0975(11) 0.0655(9) 0.0630(10) 0.0096(7) 0.0261(9) 0.0172(8)
N1 0.043(2) 0.0302(19) 0.0244(19) -0.0022(16) 0.0135(17) -0.0042(16)
N2 0.0288(18) 0.0262(18) 0.028(2) 0.0006(15) 0.0099(16) -0.0016(14)
N3 0.042(2) 0.032(2) 0.039(2) -0.0029(17) 0.0242(18) -0.0036(16)
N4 0.041(2) 0.030(2) 0.047(2) -0.0026(17) 0.0253(19) -0.0062(16)
C1 0.036(2) 0.027(2) 0.040(3) -0.0040(19) 0.018(2) -0.0031(18)
C2 0.043(3) 0.027(2) 0.032(3) -0.009(2) 0.015(2) -0.0083(19)
C3 0.029(2) 0.026(2) 0.029(2) -0.0034(19) 0.0105(19) -0.0026(17)
C4 0.042(3) 0.027(2) 0.028(2) -0.0023(19) 0.010(2) -0.003(2)
C5 0.049(3) 0.030(2) 0.040(3) -0.003(2) 0.010(2) 0.002(2)
C6 0.076(4) 0.036(3) 0.057(4) 0.010(3) 0.014(3) 0.011(3)
C7 0.100(5) 0.045(3) 0.064(4) 0.017(3) 0.036(4) -0.003(3)
C8 0.077(4) 0.053(3) 0.074(4) 0.008(3) 0.042(3) -0.013(3)
C9 0.053(3) 0.035(3) 0.050(3) 0.002(2) 0.024(3) -0.011(2)
C10 0.045(3) 0.063(3) 0.086(4) 0.011(3) 0.037(3) -0.004(3)
C11 0.090(5) 0.082(5) 0.148(7) -0.001(4) 0.085(5) -0.006(4)
C12 0.060(4) 0.126(6) 0.100(6) 0.022(5) 0.017(4) 0.000(4)
C13 0.044(3) 0.043(3) 0.068(4) -0.005(3) 0.016(3) 0.012(2)
C14 0.060(4) 0.074(4) 0.084(4) -0.008(3) 0.005(3) 0.026(3)
C15 0.061(4) 0.093(5) 0.075(4) -0.009(4) 0.026(3) 0.016(3)
C16 0.074(4) 0.030(2) 0.032(3) -0.008(2) 0.023(3) -0.015(2)
C17 0.085(4) 0.039(3) 0.032(3) -0.006(2) 0.008(3) -0.009(3)
C18 0.138(6) 0.077(4) 0.034(4) 0.010(3) -0.006(4) -0.022(4)
C19 0.226(11) 0.094(6) 0.037(4) 0.005(4) 0.040(6) -0.059(7)
C20 0.161(8) 0.094(5) 0.061(5) -0.017(4) 0.065(5) -0.058(5)
C21 0.104(5) 0.041(3) 0.055(4) -0.014(3) 0.050(4) -0.029(3)
C22 0.073(13) 0.076(12) 0.086(13) -0.028(11) 0.052(10) -0.033(9)
C23 0.053(13) 0.083(9) 0.096(12) -0.024(8) 0.042(11) -0.034(9)
C24 0.101(16) 0.18(2) 0.26(3) -0.125(16) 0.122(19) -0.041(16)
C22' 0.078(14) 0.069(12) 0.100(15) -0.014(11) 0.066(11) -0.028(9)
C23' 0.08(2) 0.122(16) 0.133(17) -0.018(13) 0.057(16) -0.060(14)
C24' 0.13(2) 0.148(18) 0.17(2) -0.080(16) 0.033(18) 0.018(17)
C25 0.054(3) 0.056(3) 0.055(3) -0.002(3) 0.000(3) 0.005(3)
C26 0.114(6) 0.092(5) 0.083(5) -0.019(4) 0.022(4) -0.041(4)
C27 0.140(8) 0.084(6) 0.284(14) -0.014(7) 0.089(9) 0.024(5)
C28 0.033(2) 0.035(2) 0.030(2) -0.0046(19) 0.012(2) -0.0033(19)
C29 0.046(3) 0.040(3) 0.037(3) -0.004(2) 0.017(2) -0.007(2)
C30 0.059(3) 0.029(2) 0.059(3) -0.004(2) 0.025(3) -0.003(2)
C31 0.057(3) 0.040(3) 0.053(3) -0.019(2) 0.015(3) -0.010(2)
C32 0.040(3) 0.040(3) 0.046(3) -0.006(2) 0.004(2) 0.001(2)
C33 0.045(3) 0.033(2) 0.038(3) -0.003(2) 0.020(2) -0.005(2)
C34 0.067(3) 0.048(3) 0.044(3) 0.006(2) 0.034(3) 0.004(3)
C35 0.074(4) 0.059(3) 0.061(4) -0.009(3) 0.045(3) -0.002(3)
C36 0.050(3) 0.058(3) 0.083(4) -0.002(3) 0.037(3) 0.009(3)
C37 0.038(3) 0.054(3) 0.056(3) -0.006(3) 0.022(3) -0.004(2)
C38 0.040(3) 0.032(2) 0.051(3) -0.002(2) 0.023(2) -0.006(2)
C39 0.058(3) 0.030(2) 0.044(3) -0.004(2) 0.032(2) -0.008(2)
C40 0.047(3) 0.032(2) 0.045(3) -0.006(2) 0.027(2) -0.003(2)
C41 0.050(3) 0.030(2) 0.047(3) 0.002(2) 0.027(2) -0.008(2)
C42 0.048(3) 0.042(3) 0.057(3) 0.001(2) 0.027(3) -0.010(2)
C43 0.064(4) 0.059(3) 0.086(4) 0.009(3) 0.045(3) -0.015(3)
C44 0.091(5) 0.042(3) 0.096(5) 0.018(3) 0.057(4) -0.006(3)
C45 0.082(4) 0.036(3) 0.087(4) 0.015(3) 0.041(4) 0.007(3)
C46 0.057(3) 0.033(3) 0.063(3) 0.000(2) 0.029(3) 0.004(2)
C47 0.056(3) 0.041(3) 0.104(5) 0.010(3) 0.044(3) 0.006(3)
C48 0.065(4) 0.062(4) 0.123(6) 0.016(4) 0.026(4) 0.010(3)
C49 0.083(5) 0.090(5) 0.139(7) -0.001(5) 0.074(5) 0.019(4)
C50 0.047(3) 0.060(3) 0.098(5) 0.018(3) 0.031(3) -0.006(3)
C51 0.064(4) 0.141(6) 0.085(5) 0.012(5) 0.017(4) -0.018(4)
C52 0.060(4) 0.073(4) 0.133(6) 0.010(4) 0.050(4) 0.003(3)
C53 0.046(3) 0.028(2) 0.042(3) -0.004(2) 0.026(2) -0.001(2)
C54 0.059(3) 0.033(3) 0.056(3) 0.000(2) 0.024(3) 0.006(2)
C55 0.076(4) 0.056(3) 0.053(4) 0.013(3) 0.015(3) 0.019(3)
C56 0.113(5) 0.050(3) 0.062(4) 0.016(3) 0.050(4) 0.011(3)
C57 0.078(4) 0.043(3) 0.065(4) 0.001(3) 0.047(3) -0.001(3)
C58 0.053(3) 0.033(2) 0.046(3) -0.006(2) 0.031(3) -0.006(2)
C59 0.047(3) 0.080(4) 0.062(4) 0.002(3) 0.031(3) -0.005(3)
C60 0.123(6) 0.176(8) 0.078(5) 0.010(5) 0.025(5) 0.095(6)
C61 0.080(6) 0.191(10) 0.186(10) 0.046(8) -0.005(6) -0.070(6)
C62 0.049(6) 0.054(5) 0.076(6) -0.003(5) 0.020(5) 0.001(4)
C63 0.072(7) 0.097(7) 0.139(11) -0.048(7) 0.058(7) -0.021(6)
C64 0.065(6) 0.135(10) 0.117(9) -0.051(8) 0.018(6) -0.023(7)
C62' 0.037(19) 0.076(19) 0.06(2) -0.016(16) 0.026(15) 0.015(14)
C63' 0.047(17) 0.082(17) 0.14(3) -0.01(2) -0.02(2) 0.018(14)
C64' 0.05(2) 0.067(15) 0.09(2) -0.003(16) 0.031(18) -0.020(14)
C65 0.054(3) 0.042(3) 0.052(3) -0.008(2) 0.028(3) -0.008(2)
C66 0.083(4) 0.050(3) 0.054(3) -0.006(3) 0.032(3) -0.010(3)
C67 0.091(5) 0.045(3) 0.085(5) -0.015(3) 0.036(4) -0.006(3)
C68 0.070(4) 0.062(4) 0.072(4) -0.023(3) 0.028(3) -0.007(3)
C69 0.058(3) 0.067(4) 0.057(4) -0.015(3) 0.013(3) -0.006(3)
C70 0.065(4) 0.056(3) 0.060(4) -0.017(3) 0.037(3) -0.016(3)
C71 0.103(5) 0.070(4) 0.075(4) -0.012(3) 0.062(4) -0.011(4)
C72 0.099(6) 0.106(6) 0.112(6) -0.039(5) 0.077(5) -0.022(5)
C73 0.052(4) 0.101(5) 0.140(7) -0.043(5) 0.045(5) -0.004(4)
C74 0.057(4) 0.080(4) 0.088(5) -0.032(4) 0.033(4) -0.017(3)

loop_
_atom_type_symbol
_atom_type_description
_atom_type_scat_dispersion_real
_atom_type_scat_dispersion_imag
_atom_type_scat_source
C C 0.0033 0.0016 'International Tables Vol C Tables 4.2.6.8 and 6.1.1.4'
H H 0.0000 0.0000 'International Tables Vol C Tables 4.2.6.8 and 6.1.1.4'
Cl Cl 0.1484 0.1585 'International Tables Vol C Tables 4.2.6.8 and 6.1.1.4'
Fe Fe 0.3463 0.8444 'International Tables Vol C Tables 4.2.6.8 and 6.1.1.4'
N N 0.0061 0.0033 'International Tables Vol C Tables 4.2.6.8 and 6.1.1.4'
Si Si 0.0817 0.0704 'International Tables Vol C Tables 4.2.6.8 and 6.1.1.4'

loop_
_geom_angle_atom_site_label_1
_geom_angle_atom_site_label_2
_geom_angle_atom_site_label_3
_geom_angle
C3 Si1 C28 110.79(18)
C3 Si1 C33 117.06(19)
C28 Si1 C33 99.22(18)
C3 Si1 Cl1 111.21(13)
C28 Si1 Cl1 109.15(14)
C33 Si1 Cl1 108.64(15)
C3 Si1 Fe1 129.61(13)
C28 Si1 Fe1 49.35(13)
C33 Si1 Fe1 49.88(13)
Cl1 Si1 Fe1 119.03(6)
C40 Si2 C70 115.6(2)
C40 Si2 C65 112.5(2)
C70 Si2 C65 99.3(2)
C40 Si2 Cl2 111.50(15)
C70 Si2 Cl2 108.76(19)
C65 Si2 Cl2 108.28(17)
C40 Si2 Fe2 130.57(15)
C70 Si2 Fe2 50.04(15)
C65 Si2 Fe2 49.33(14)
Cl2 Si2 Fe2 117.86(7)
C28 Fe1 C33 90.48(17)
C28 Fe1 C37 110.05(18)
C33 Fe1 C37 41.53(17)
C28 Fe1 C29 41.51(16)
C33 Fe1 C29 112.26(17)
C37 Fe1 C29 102.79(19)
C28 Fe1 C32 41.80(17)
C33 Fe1 C32 109.99(18)
C37 Fe1 C32 146.60(18)
C29 Fe1 C32 68.44(19)
C28 Fe1 C34 111.71(18)
C33 Fe1 C34 41.67(18)
C37 Fe1 C34 68.7(2)
C29 Fe1 C34 149.23(18)
C32 Fe1 C34 101.8(2)
C28 Fe1 C35 151.89(19)
C33 Fe1 C35 69.21(19)
C37 Fe1 C35 67.7(2)
C29 Fe1 C35 164.7(2)
C32 Fe1 C35 126.2(2)
C34 Fe1 C35 40.37(18)
C28 Fe1 C36 150.1(2)
C33 Fe1 C36 69.55(19)
C37 Fe1 C36 40.62(19)
C29 Fe1 C36 125.4(2)
C32 Fe1 C36 165.8(2)
C34 Fe1 C36 68.0(2)
C35 Fe1 C36 39.7(2)
C28 Fe1 C30 69.22(17)
C33 Fe1 C30 152.29(18)
C37 Fe1 C30 127.1(2)
C29 Fe1 C30 40.20(17)
C32 Fe1 C30 67.51(19)
C34 Fe1 C30 163.7(2)
C35 Fe1 C30 135.89(19)
C36 Fe1 C30 119.9(2)
C28 Fe1 C31 69.20(17)
C33 Fe1 C31 149.85(19)
C37 Fe1 C31 166.3(2)
C29 Fe1 C31 67.15(19)
C32 Fe1 C31 40.31(17)
C34 Fe1 C31 124.8(2)
C35 Fe1 C31 119.8(2)
C36 Fe1 C31 137.2(2)
C30 Fe1 C31 39.26(18)
C28 Fe1 Si1 45.20(12)
C33 Fe1 Si1 45.29(12)
C37 Fe1 Si1 73.78(13)
C29 Fe1 Si1 75.20(12)
C32 Fe1 Si1 72.82(13)
C34 Fe1 Si1 74.03(13)
C35 Fe1 Si1 111.73(14)
C36 Fe1 Si1 111.94(15)
C30 Fe1 Si1 112.37(13)
C31 Fe1 Si1 110.86(13)
C65 Fe2 C69 42.6(2)
C65 Fe2 C70 89.90(19)
C69 Fe2 C70 110.7(2)
C65 Fe2 C74 109.5(2)
C69 Fe2 C74 147.3(2)
C70 Fe2 C74 41.4(2)
C65 Fe2 C66 41.46(19)
C69 Fe2 C66 68.8(2)
C70 Fe2 C66 111.3(2)
C74 Fe2 C66 102.0(2)
C65 Fe2 C73 150.5(3)
C69 Fe2 C73 164.6(3)
C70 Fe2 C73 69.5(2)
C74 Fe2 C73 41.2(2)
C66 Fe2 C73 126.1(3)
C65 Fe2 C71 111.3(2)
C69 Fe2 C71 102.1(3)
C70 Fe2 C71 41.8(2)
C74 Fe2 C71 68.8(3)
C66 Fe2 C71 148.5(2)
C73 Fe2 C71 67.4(3)
C65 Fe2 C68 70.3(2)
C69 Fe2 C68 40.5(2)
C70 Fe2 C68 150.8(2)
C74 Fe2 C68 165.5(3)
C66 Fe2 C68 67.8(2)
C73 Fe2 C68 136.2(2)
C71 Fe2 C68 125.4(3)
C65 Fe2 C72 151.1(3)
C69 Fe2 C72 125.5(3)
C70 Fe2 C72 69.4(2)
C74 Fe2 C72 68.2(3)
C66 Fe2 C72 165.2(3)
C73 Fe2 C72 39.4(3)
C71 Fe2 C72 40.1(2)
C68 Fe2 C72 119.3(3)
C65 Fe2 C67 69.7(2)
C69 Fe2 C67 67.6(2)
C70 Fe2 C67 151.5(2)
C74 Fe2 C67 126.2(3)
C66 Fe2 C67 40.5(2)
C73 Fe2 C67 119.9(3)
C71 Fe2 C67 164.5(3)
C68 Fe2 C67 39.4(2)
C72 Fe2 C67 136.2(3)
C65 Fe2 Si2 45.07(13)
C69 Fe2 Si2 73.68(15)
C70 Fe2 Si2 44.86(15)
C74 Fe2 Si2 73.63(17)
C66 Fe2 Si2 74.97(15)
C73 Fe2 Si2 111.94(19)
C71 Fe2 Si2 73.50(16)
C68 Fe2 Si2 111.84(16)
C72 Fe2 Si2 111.2(2)
C67 Fe2 Si2 112.62(16)
C1 N1 C2 112.3(3)
C1 N1 C16 125.1(3)
C2 N1 C16 122.5(3)
C1 N2 C3 113.5(3)
C1 N2 C4 122.6(3)
C3 N2 C4 123.9(3)
C38 N3 C39 112.4(4)
C38 N3 C53 124.7(4)
C39 N3 C53 122.9(3)
C38 N4 C40 113.6(3)
C38 N4 C41 120.8(3)
C40 N4 C41 125.5(4)
N2 C1 N1 101.9(3)
C3 C2 N1 108.2(3)
C2 C3 N2 104.0(3)
C2 C3 Si1 124.0(3)
N2 C3 Si1 132.0(3)
C9 C4 C5 122.7(4)
C9 C4 N2 118.2(4)
C5 C4 N2 119.1(4)
C4 C5 C6 117.0(4)
C4 C5 C13 121.9(4)
C6 C5 C13 121.1(4)
C7 C6 C5 121.1(5)
C6 C7 C8 121.0(5)
C7 C8 C9 121.5(5)
C4 C9 C8 116.8(4)
C4 C9 C10 122.8(4)
C8 C9 C10 120.4(4)
C9 C10 C12 109.8(5)
C9 C10 C11 114.1(5)
C12 C10 C11 111.1(5)
C15 C13 C5 111.9(4)
C15 C13 C14 110.6(4)
C5 C13 C14 113.2(5)
C17 C16 C21 124.1(5)
C17 C16 N1 118.1(4)
C21 C16 N1 117.7(5)
C16 C17 C18 116.7(6)
C16 C17 C25 122.3(4)
C18 C17 C25 121.0(6)
C19 C18 C17 120.3(7)
C20 C19 C18 121.8(6)
C19 C20 C21 121.3(7)
C16 C21 C20 115.7(6)
C16 C21 C22' 126.8(16)
C20 C21 C22' 117.4(17)
C16 C21 C22 120.5(13)
C20 C21 C22 123.8(14)
C21 C22 C23 103(2)
C21 C22 C24 106(3)
C23 C22 C24 107.7(17)
C21 C22' C23' 125(3)
C21 C22' C24' 116(2)
C23' C22' C24' 107.3(15)
C17 C25 C26 110.3(5)
C17 C25 C27 113.5(5)
C26 C25 C27 109.6(6)
C29 C28 C32 105.2(4)
C29 C28 Si1 121.0(3)
C32 C28 Si1 115.3(3)
C29 C28 Fe1 69.9(2)
C32 C28 Fe1 69.9(2)
Si1 C28 Fe1 85.45(16)
C30 C29 C28 110.1(4)
C30 C29 Fe1 72.8(3)
C28 C29 Fe1 68.6(2)
C29 C30 C31 107.4(4)
C29 C30 Fe1 67.0(2)
C31 C30 Fe1 70.2(3)
C30 C31 C32 108.2(4)
C30 C31 Fe1 70.5(3)
C32 C31 Fe1 67.3(2)
C28 C32 C31 109.0(4)
C28 C32 Fe1 68.3(2)
C31 C32 Fe1 72.4(3)
C37 C33 C34 105.6(4)
C37 C33 Si1 117.3(3)
C34 C33 Si1 117.7(3)
C37 C33 Fe1 69.4(2)
C34 C33 Fe1 69.9(2)
Si1 C33 Fe1 84.83(17)
C33 C34 C35 108.8(4)
C33 C34 Fe1 68.5(2)
C35 C34 Fe1 71.5(3)
C36 C35 C34 108.7(5)
C36 C35 Fe1 70.2(3)
C34 C35 Fe1 68.2(3)
C35 C36 C37 107.1(4)
C35 C36 Fe1 70.1(3)
C37 C36 Fe1 67.5(3)
C33 C37 C36 109.8(4)
C33 C37 Fe1 69.0(2)
C36 C37 Fe1 71.9(3)
N4 C38 N3 101.6(3)
C40 C39 N3 108.1(4)
C39 C40 N4 104.2(4)
C39 C40 Si2 124.9(3)
N4 C40 Si2 130.9(3)
C42 C41 C46 122.8(4)
C42 C41 N4 118.2(4)
C46 C41 N4 119.0(4)
C41 C42 C43 117.2(5)
C41 C42 C50 122.4(4)
C43 C42 C50 120.4(4)
C44 C43 C42 121.1(5)
C45 C44 C43 120.9(5)
C44 C45 C46 121.2(5)
C41 C46 C45 116.9(4)
C41 C46 C47 121.5(4)
C45 C46 C47 121.4(4)
C46 C47 C49 109.2(5)
C46 C47 C48 113.2(5)
C49 C47 C48 110.9(5)
C42 C50 C52 112.8(5)
C42 C50 C51 109.8(5)
C52 C50 C51 111.0(5)
C58 C53 C54 122.9(4)
C58 C53 N3 118.2(4)
C54 C53 N3 118.9(4)
C55 C54 C53 116.2(5)
C55 C54 C62' 123.1(15)
C53 C54 C62' 120.3(15)
C55 C54 C62 121.6(6)
C53 C54 C62 122.0(6)
C54 C55 C56 121.8(5)
C57 C56 C55 120.3(5)
C56 C57 C58 120.8(5)
C53 C58 C57 117.8(5)
C53 C58 C59 121.1(4)
C57 C58 C59 120.9(4)
C58 C59 C61 113.1(5)
C58 C59 C60 110.2(5)
C61 C59 C60 111.7(6)
C54 C62 C63 111.3(7)
C54 C62 C64 114.9(9)
C63 C62 C64 109.1(8)
C64' C62' C54 104(2)
C64' C62' C63' 108(2)
C54 C62' C63' 112(3)
C66 C65 C69 104.4(4)
C66 C65 Si2 120.8(4)
C69 C65 Si2 115.9(4)
C66 C65 Fe2 69.8(3)
C69 C65 Fe2 69.2(3)
Si2 C65 Fe2 85.60(19)
C65 C66 C67 110.7(5)
C65 C66 Fe2 68.8(3)
C67 C66 Fe2 72.8(3)
C68 C67 C66 107.4(5)
C68 C67 Fe2 69.7(3)
C66 C67 Fe2 66.7(3)
C69 C68 C67 108.1(5)
C69 C68 Fe2 67.3(3)
C67 C68 Fe2 70.9(3)
C68 C69 C65 109.4(5)
C68 C69 Fe2 72.2(3)
C65 C69 Fe2 68.1(3)
C74 C70 C71 105.1(5)
C74 C70 Si2 117.8(4)
C71 C70 Si2 116.9(4)
C74 C70 Fe2 68.9(3)
C71 C70 Fe2 69.2(3)
Si2 C70 Fe2 85.1(2)
C72 C71 C70 109.7(6)
C72 C71 Fe2 71.7(4)
C70 C71 Fe2 69.0(3)
C73 C72 C71 108.4(6)
C73 C72 Fe2 70.2(4)
C71 C72 Fe2 68.2(3)
C72 C73 C74 107.8(6)
C72 C73 Fe2 70.4(4)
C74 C73 Fe2 67.2(3)
C70 C74 C73 109.0(6)
C70 C74 Fe2 69.7(3)
C73 C74 Fe2 71.5(3)

loop_
_geom_bond_atom_site_label_1
_geom_bond_atom_site_label_2
_geom_bond_distance
Si1 C3 1.842(4)
Si1 C28 1.862(4)
Si1 C33 1.866(4)
Si1 Cl1 2.0524(16)
Si1 Fe1 2.6154(13)
Si2 C40 1.849(4)
Si2 C70 1.854(5)
Si2 C65 1.859(5)
Si2 Cl2 2.052(2)
Si2 Fe2 2.6181(14)
Fe1 C28 1.991(4)
Fe1 C33 2.008(4)
Fe1 C37 2.014(5)
Fe1 C29 2.008(4)
Fe1 C32 2.012(4)
Fe1 C34 2.027(4)
Fe1 C35 2.070(5)
Fe1 C36 2.072(5)
Fe1 C30 2.083(5)
Fe1 C31 2.079(5)
Fe2 C65 1.992(5)
Fe2 C69 2.007(5)
Fe2 C70 2.014(5)
Fe2 C74 2.004(5)
Fe2 C66 2.005(5)
Fe2 C73 2.062(6)
Fe2 C71 2.017(6)
Fe2 C68 2.070(5)
Fe2 C72 2.063(6)
Fe2 C67 2.085(6)
N1 C1 1.360(5)
N1 C2 1.372(5)
N1 C16 1.445(5)
N2 C1 1.358(5)
N2 C3 1.401(5)
N2 C4 1.445(5)
N3 C38 1.374(5)
N3 C39 1.370(5)
N3 C53 1.432(5)
N4 C38 1.358(5)
N4 C40 1.405(5)
N4 C41 1.441(5)
C2 C3 1.343(5)
C4 C9 1.396(6)
C4 C5 1.386(6)
C5 C6 1.396(6)
C5 C13 1.509(6)
C6 C7 1.361(7)
C7 C8 1.346(7)
C8 C9 1.394(6)
C9 C10 1.508(7)
C10 C12 1.525(8)
C10 C11 1.516(7)
C13 C15 1.511(7)
C13 C14 1.536(7)
C16 C17 1.403(7)
C16 C21 1.398(7)
C17 C18 1.382(7)
C17 C25 1.499(7)
C18 C19 1.375(10)
C19 C20 1.360(11)
C20 C21 1.389(8)
C21 C22' 1.485(16)
C21 C22 1.526(16)
C22 C23 1.523(14)
C22 C24 1.565(18)
C22' C23' 1.531(12)
C22' C24' 1.557(13)
C25 C26 1.502(7)
C25 C27 1.505(8)
C28 C29 1.417(6)
C28 C32 1.428(6)
C29 C30 1.407(6)
C30 C31 1.398(6)
C31 C32 1.411(6)
C33 C37 1.426(6)
C33 C34 1.435(6)
C34 C35 1.414(6)
C35 C36 1.408(7)
C36 C37 1.419(7)
C39 C40 1.346(6)
C41 C42 1.386(6)
C41 C46 1.394(6)
C42 C43 1.394(6)
C42 C50 1.516(7)
C43 C44 1.352(7)
C44 C45 1.367(7)
C45 C46 1.386(6)
C46 C47 1.525(6)
C47 C49 1.520(8)
C47 C48 1.543(7)
C50 C52 1.519(8)
C50 C51 1.539(8)
C53 C58 1.386(6)
C53 C54 1.407(6)
C54 C55 1.382(7)
C54 C62' 1.51(2)
C54 C62 1.518(9)
C55 C56 1.379(8)
C56 C57 1.366(7)
C57 C58 1.384(6)
C58 C59 1.511(7)
C59 C61 1.509(8)
C59 C60 1.507(8)
C62 C63 1.514(10)
C62 C64 1.515(11)
C62' C64' 1.527(14)
C62' C63' 1.525(15)
C65 C66 1.415(7)
C65 C69 1.454(7)
C66 C67 1.419(7)
C67 C68 1.402(8)
C68 C69 1.412(7)
C70 C74 1.421(8)
C70 C71 1.439(7)
C71 C72 1.399(8)
C72 C73 1.390(9)
C73 C74 1.433(8)

loop_
_geom_torsion_atom_site_label_1
_geom_torsion_atom_site_label_2
_geom_torsion_atom_site_label_3
_geom_torsion_atom_site_label_4
_geom_torsion
C3 N2 C1 N1 0.9(4)
C4 N2 C1 N1 179.9(3)
C2 N1 C1 N2 -0.7(4)
C16 N1 C1 N2 175.3(4)
C1 N1 C2 C3 0.3(5)
C16 N1 C2 C3 -175.8(4)
N1 C2 C3 N2 0.3(4)
N1 C2 C3 Si1 -179.6(3)
C1 N2 C3 C2 -0.7(4)
C4 N2 C3 C2 -179.7(3)
C1 N2 C3 Si1 179.1(3)
C4 N2 C3 Si1 0.1(6)
C28 Si1 C3 C2 9.0(4)
C33 Si1 C3 C2 -103.7(4)
Cl1 Si1 C3 C2 130.6(3)
Fe1 Si1 C3 C2 -44.8(4)
C28 Si1 C3 N2 -170.8(3)
C33 Si1 C3 N2 76.5(4)
Cl1 Si1 C3 N2 -49.2(4)
Fe1 Si1 C3 N2 135.4(3)
C1 N2 C4 C9 95.3(5)
C3 N2 C4 C9 -85.8(5)
C1 N2 C4 C5 -84.7(5)
C3 N2 C4 C5 94.2(5)
C9 C4 C5 C6 -1.1(6)
N2 C4 C5 C6 179.0(4)
C9 C4 C5 C13 179.4(4)
N2 C4 C5 C13 -0.6(6)
C4 C5 C6 C7 0.8(7)
C13 C5 C6 C7 -179.6(5)
C5 C6 C7 C8 -0.5(9)
C6 C7 C8 C9 0.4(9)
C5 C4 C9 C8 1.0(7)
N2 C4 C9 C8 -179.0(4)
C5 C4 C9 C10 177.7(4)
N2 C4 C9 C10 -2.3(6)
C7 C8 C9 C4 -0.6(8)
C7 C8 C9 C10 -177.4(5)
C4 C9 C10 C12 -94.2(5)
C8 C9 C10 C12 82.4(6)
C4 C9 C10 C11 140.5(5)
C8 C9 C10 C11 -42.9(7)
C4 C5 C13 C15 90.3(5)
C6 C5 C13 C15 -89.2(6)
C4 C5 C13 C14 -143.9(4)
C6 C5 C13 C14 36.5(6)
C1 N1 C16 C17 -71.8(5)
C2 N1 C16 C17 103.8(5)
C1 N1 C16 C21 111.9(5)
C2 N1 C16 C21 -72.5(5)
C21 C16 C17 C18 -0.3(7)
N1 C16 C17 C18 -176.3(4)
C21 C16 C17 C25 -178.1(4)
N1 C16 C17 C25 5.9(6)
C16 C17 C18 C19 1.1(9)
C25 C17 C18 C19 179.0(6)
C17 C18 C19 C20 -1.8(11)
C18 C19 C20 C21 1.5(12)
C17 C16 C21 C20 0.0(7)
N1 C16 C21 C20 176.1(4)
C17 C16 C21 C22' -178.9(16)
N1 C16 C21 C22' -2.8(17)
C17 C16 C21 C22 178.1(14)
N1 C16 C21 C22 -5.8(14)
C19 C20 C21 C16 -0.6(9)
C19 C20 C21 C22' 178.4(15)
C19 C20 C21 C22 -178.7(15)
C16 C21 C22 C23 115.4(18)
C20 C21 C22 C23 -67(2)
C16 C21 C22 C24 -132(2)
C20 C21 C22 C24 46(3)
C16 C21 C22' C23' 124(3)
C20 C21 C22' C23' -55(3)
C16 C21 C22' C24' -98(4)
C20 C21 C22' C24' 83(4)
C16 C17 C25 C26 101.4(6)
C18 C17 C25 C26 -76.3(7)
C16 C17 C25 C27 -135.2(6)
C18 C17 C25 C27 47.1(8)
C3 Si1 C28 C29 -61.7(4)
C33 Si1 C28 C29 62.0(4)
Cl1 Si1 C28 C29 175.5(3)
Fe1 Si1 C28 C29 63.3(3)
C3 Si1 C28 C32 169.8(3)
C33 Si1 C28 C32 -66.5(3)
Cl1 Si1 C28 C32 47.0(3)
Fe1 Si1 C28 C32 -65.2(3)
C3 Si1 C28 Fe1 -124.95(16)
C33 Si1 C28 Fe1 -1.27(19)
Cl1 Si1 C28 Fe1 112.26(12)
C32 C28 C29 C30 0.2(5)
Si1 C28 C29 C30 -132.6(3)
Fe1 C28 C29 C30 -61.2(3)
C32 C28 C29 Fe1 61.4(3)
Si1 C28 C29 Fe1 -71.4(3)
C28 C29 C30 C31 -0.2(5)
Fe1 C29 C30 C31 -58.8(3)
C28 C29 C30 Fe1 58.6(3)
C29 C30 C31 C32 0.0(5)
Fe1 C30 C31 C32 -56.8(3)
C29 C30 C31 Fe1 56.8(3)
C29 C28 C32 C31 -0.2(5)
Si1 C28 C32 C31 135.7(3)
Fe1 C28 C32 C31 61.2(3)
C29 C28 C32 Fe1 -61.4(3)
Si1 C28 C32 Fe1 74.5(2)
C30 C31 C32 C28 0.1(5)
Fe1 C31 C32 C28 -58.6(3)
C30 C31 C32 Fe1 58.8(3)
C3 Si1 C33 C37 56.7(4)
C28 Si1 C33 C37 -62.4(4)
Cl1 Si1 C33 C37 -176.4(3)
Fe1 Si1 C33 C37 -63.7(3)
C3 Si1 C33 C34 -175.6(3)
C28 Si1 C33 C34 65.3(4)
Cl1 Si1 C33 C34 -48.6(4)
Fe1 Si1 C33 C34 64.0(3)
C3 Si1 C33 Fe1 120.38(17)
C28 Si1 C33 Fe1 1.26(19)
Cl1 Si1 C33 Fe1 -112.67(12)
C37 C33 C34 C35 0.3(5)
Si1 C33 C34 C35 -132.8(4)
Fe1 C33 C34 C35 -60.3(3)
C37 C33 C34 Fe1 60.6(3)
Si1 C33 C34 Fe1 -72.5(3)
C33 C34 C35 C36 -0.1(6)
Fe1 C34 C35 C36 -58.6(4)
C33 C34 C35 Fe1 58.5(3)
C34 C35 C36 C37 -0.1(6)
Fe1 C35 C36 C37 -57.5(3)
C34 C35 C36 Fe1 57.4(3)
C34 C33 C37 C36 -0.3(5)
Si1 C33 C37 C36 133.0(4)
Fe1 C33 C37 C36 60.5(3)
C34 C33 C37 Fe1 -60.9(3)
Si1 C33 C37 Fe1 72.5(3)
C35 C36 C37 C33 0.3(5)
Fe1 C36 C37 C33 -58.8(3)
C35 C36 C37 Fe1 59.1(4)
C40 N4 C38 N3 0.8(5)
C41 N4 C38 N3 -175.8(3)
C39 N3 C38 N4 -0.7(5)
C53 N3 C38 N4 -179.1(4)
C38 N3 C39 C40 0.4(5)
C53 N3 C39 C40 178.9(4)
N3 C39 C40 N4 0.1(5)
N3 C39 C40 Si2 179.0(3)
C38 N4 C40 C39 -0.5(5)
C41 N4 C40 C39 175.8(4)
C38 N4 C40 Si2 -179.4(3)
C41 N4 C40 Si2 -3.1(6)
C70 Si2 C40 C39 -105.5(4)
C65 Si2 C40 C39 7.7(5)
Cl2 Si2 C40 C39 129.6(4)
Fe2 Si2 C40 C39 -47.4(5)
C70 Si2 C40 N4 73.1(5)
C65 Si2 C40 N4 -173.7(4)
Cl2 Si2 C40 N4 -51.8(4)
Fe2 Si2 C40 N4 131.3(3)
C38 N4 C41 C42 84.4(5)
C40 N4 C41 C42 -91.7(5)
C38 N4 C41 C46 -94.3(5)
C40 N4 C41 C46 89.6(5)
C46 C41 C42 C43 -0.5(7)
N4 C41 C42 C43 -179.1(4)
C46 C41 C42 C50 177.0(5)
N4 C41 C42 C50 -1.6(7)
C41 C42 C43 C44 -0.2(8)
C50 C42 C43 C44 -177.8(5)
C42 C43 C44 C45 0.4(9)
C43 C44 C45 C46 0.2(9)
C42 C41 C46 C45 1.0(7)
N4 C41 C46 C45 179.6(4)
C42 C41 C46 C47 -175.4(5)
N4 C41 C46 C47 3.2(7)
C44 C45 C46 C41 -0.8(8)
C44 C45 C46 C47 175.6(5)
C41 C46 C47 C49 86.2(6)
C45 C46 C47 C49 -90.0(6)
C41 C46 C47 C48 -149.7(5)
C45 C46 C47 C48 34.1(7)
C41 C42 C50 C52 133.1(5)
C43 C42 C50 C52 -49.4(7)
C41 C42 C50 C51 -102.5(6)
C43 C42 C50 C51 74.9(6)
C38 N3 C53 C58 108.0(5)
C39 N3 C53 C58 -70.2(5)
C38 N3 C53 C54 -75.1(5)
C39 N3 C53 C54 106.7(5)
C58 C53 C54 C55 2.3(6)
N3 C53 C54 C55 -174.5(4)
C58 C53 C54 C62' 175.3(14)
N3 C53 C54 C62' -1.5(15)
C58 C53 C54 C62 -174.1(6)
N3 C53 C54 C62 9.2(7)
C53 C54 C55 C56 1.2(7)
C62' C54 C55 C56 -171.6(15)
C62 C54 C55 C56 177.5(6)
C54 C55 C56 C57 -2.9(8)
C55 C56 C57 C58 1.3(8)
C54 C53 C58 C57 -3.9(6)
N3 C53 C58 C57 172.9(4)
C54 C53 C58 C59 172.3(4)
N3 C53 C58 C59 -10.9(6)
C56 C57 C58 C53 2.0(7)
C56 C57 C58 C59 -174.2(5)
C53 C58 C59 C61 134.9(6)
C57 C58 C59 C61 -49.0(7)
C53 C58 C59 C60 -99.3(6)
C57 C58 C59 C60 76.8(6)
C55 C54 C62 C63 94.8(11)
C53 C54 C62 C63 -89.1(10)
C55 C54 C62 C64 -29.8(12)
C53 C54 C62 C64 146.3(9)
C55 C54 C62' C64' -82(3)
C53 C54 C62' C64' 105(3)
C55 C54 C62' C63' 34(4)
C53 C54 C62' C63' -138(3)
C40 Si2 C65 C66 -61.6(4)
C70 Si2 C65 C66 61.3(4)
Cl2 Si2 C65 C66 174.7(4)
Fe2 Si2 C65 C66 63.3(4)
C40 Si2 C65 C69 170.8(4)
C70 Si2 C65 C69 -66.4(4)
Cl2 Si2 C65 C69 47.0(4)
Fe2 Si2 C65 C69 -64.4(3)
C40 Si2 C65 Fe2 -124.88(19)
C70 Si2 C65 Fe2 -2.0(2)
Cl2 Si2 C65 Fe2 111.41(14)
C69 C65 C66 C67 0.1(6)
Si2 C65 C66 C67 -132.6(4)
Fe2 C65 C66 C67 -60.9(4)
C69 C65 C66 Fe2 61.0(3)
Si2 C65 C66 Fe2 -71.6(3)
C65 C66 C67 C68 0.6(6)
Fe2 C66 C67 C68 -57.9(4)
C65 C66 C67 Fe2 58.5(4)
C66 C67 C68 C69 -1.1(7)
Fe2 C67 C68 C69 -57.1(4)
C66 C67 C68 Fe2 56.1(4)
C67 C68 C69 C65 1.2(6)
Fe2 C68 C69 C65 -58.1(3)
C67 C68 C69 Fe2 59.3(4)
C66 C65 C69 C68 -0.8(6)
Si2 C65 C69 C68 134.6(4)
Fe2 C65 C69 C68 60.6(4)
C66 C65 C69 Fe2 -61.4(3)
Si2 C65 C69 Fe2 74.0(3)
C40 Si2 C70 C74 59.6(5)
C65 Si2 C70 C74 -61.0(4)
Cl2 Si2 C70 C74 -174.1(4)
Fe2 Si2 C70 C74 -63.0(4)
C40 Si2 C70 C71 -173.7(4)
C65 Si2 C70 C71 65.7(5)
Cl2 Si2 C70 C71 -47.4(5)
Fe2 Si2 C70 C71 63.7(4)
C40 Si2 C70 Fe2 122.6(2)
C65 Si2 C70 Fe2 2.0(2)
Cl2 Si2 C70 Fe2 -111.06(16)
C74 C70 C71 C72 -0.4(6)
Si2 C70 C71 C72 -133.2(5)
Fe2 C70 C71 C72 -60.3(4)
C74 C70 C71 Fe2 59.9(3)
Si2 C70 C71 Fe2 -72.8(3)
C70 C71 C72 C73 -0.2(7)
Fe2 C71 C72 C73 -58.9(5)
C70 C71 C72 Fe2 58.7(4)
C71 C72 C73 C74 0.7(8)
Fe2 C72 C73 C74 -56.9(4)
C71 C72 C73 Fe2 57.6(4)
C71 C70 C74 C73 0.9(6)
Si2 C70 C74 C73 133.1(4)
Fe2 C70 C74 C73 61.0(4)
C71 C70 C74 Fe2 -60.1(3)
Si2 C70 C74 Fe2 72.1(3)
C72 C73 C74 C70 -1.0(7)
Fe2 C73 C74 C70 -59.8(4)
C72 C73 C74 Fe2 58.8(5)
